data_7026735
loop_
_publ_author_name
'Leshinski, Sarah'
'Shalumova, Tamila'
'Tanski, Joseph M.'
'Waterman, Rory'

_publ_section_title
;
 Insertion reactions involving a triamidoamine-supported zirconium
 complex.
;
_journal_issue 38
_journal_name_full 'Dalton transactions (Cambridge, England : 2003)'
_journal_page_first 9073
_journal_page_last 9078
_journal_paper_doi 10.1039/c0dt00636j
_journal_volume 39
_journal_year 2010
_chemical_formula_moiety 'C22 H45 N7 Si3 Zr'
_chemical_formula_sum 'C22 H45 N7 Si3 Zr'
_chemical_formula_weight 583.14
_chemical_name_systematic
;
?
;
_space_group_IT_number 14
_symmetry_cell_setting monoclinic
_symmetry_space_group_name_Hall '-P 2yn'
_symmetry_space_group_name_H-M 'P 1 21/n 1'
_atom_sites_solution_hydrogens geom
_atom_sites_solution_primary direct
_atom_sites_solution_secondary difmap
_audit_creation_method SHELXL-97
_cell_angle_alpha 90.00
_cell_angle_beta 92.125(4)
_cell_angle_gamma 90.00
_cell_formula_units_Z 4
_cell_length_a 10.729(3)
_cell_length_b 15.794(4)
_cell_length_c 17.897(5)
_cell_measurement_reflns_used 9491
_cell_measurement_temperature 125(2)
_cell_measurement_theta_max 29.57
_cell_measurement_theta_min 2.28
_cell_volume 3030.6(14)
_computing_cell_refinement 'Bruker SAINT'
_computing_data_collection 'Bruker APEX2'
_computing_data_reduction 'Bruker SAINT'
_computing_molecular_graphics 'Bruker SHELXTL'
_computing_publication_material 'Bruker SHELXTL'
_computing_structure_refinement 'SHELXL-97 (Sheldrick, 2008)'
_computing_structure_solution 'SHELXS-97 (Sheldrick, 2008)'
_diffrn_ambient_temperature 125(2)
_diffrn_measured_fraction_theta_full 0.999
_diffrn_measured_fraction_theta_max 0.999
_diffrn_measurement_device_type 'Bruker APEX-II CCD'
_diffrn_measurement_method '\f and \w scans'
_diffrn_radiation_monochromator graphite
_diffrn_radiation_source 'fine-focus sealed tube'
_diffrn_radiation_type MoK\a
_diffrn_radiation_wavelength 0.71073
_diffrn_reflns_av_R_equivalents 0.0454
_diffrn_reflns_av_sigmaI/netI 0.0341
_diffrn_reflns_limit_h_max 14
_diffrn_reflns_limit_h_min -14
_diffrn_reflns_limit_k_max 20
_diffrn_reflns_limit_k_min -20
_diffrn_reflns_limit_l_max 23
_diffrn_reflns_limit_l_min -23
_diffrn_reflns_number 36906
_diffrn_reflns_theta_full 27.88
_diffrn_reflns_theta_max 27.88
_diffrn_reflns_theta_min 1.72
_exptl_absorpt_coefficient_mu 0.504
_exptl_absorpt_correction_T_max 0.9467
_exptl_absorpt_correction_T_min 0.8844
_exptl_absorpt_correction_type empirical
_exptl_absorpt_process_details sadabs
_exptl_crystal_colour yellow
_exptl_crystal_density_diffrn 1.278
_exptl_crystal_density_method 'not measured'
_exptl_crystal_description block
_exptl_crystal_F_000 1232
_exptl_crystal_size_max 0.25
_exptl_crystal_size_mid 0.22
_exptl_crystal_size_min 0.11
_refine_diff_density_max 0.595
_refine_diff_density_min -0.290
_refine_diff_density_rms 0.068
_refine_ls_extinction_method none
_refine_ls_goodness_of_fit_ref 1.111
_refine_ls_hydrogen_treatment constr
_refine_ls_matrix_type full
_refine_ls_number_parameters 306
_refine_ls_number_reflns 7212
_refine_ls_number_restraints 0
_refine_ls_restrained_S_all 1.111
_refine_ls_R_factor_all 0.0457
_refine_ls_R_factor_gt 0.0351
_refine_ls_shift/su_max 0.001
_refine_ls_shift/su_mean 0.000
_refine_ls_structure_factor_coef Fsqd
_refine_ls_weighting_details 'calc w=1/[\s^2^(Fo^2^)+(0.0267P)^2^+2.8051P] where P=(Fo^2^+2Fc^2^)/3'
_refine_ls_weighting_scheme calc
_refine_ls_wR_factor_gt 0.0802
_refine_ls_wR_factor_ref 0.0842
_reflns_number_gt 6024
_reflns_number_total 7212
_reflns_threshold_expression >2sigma(I)
_cod_data_source_file c0dt00636j.txt
_cod_data_source_block rw1031zr
_cod_depositor_comments
;
The following automatic conversions were performed:

'_symmetry_cell_setting' value 'Monoclinic' changed to 'monoclinic'
according to /home/saulius/struct/CIF-dictionaries/cif_core.dic
dictionary named 'cif_core.dic' version 2.4.2 from 2011-04-26.

Automatic conversion script
Id: cif_fix_values 1891 2012-01-12 08:04:46Z andrius 
;
_cod_original_cell_volume 3030.8(15)
_cod_original_sg_symbol_Hall -P2yn
_cod_original_sg_symbol_H-M P2(1)/n
_cod_database_code 7026735

loop_
_symmetry_equiv_pos_as_xyz
'x, y, z'
'-x+1/2, y+1/2, -z+1/2'
'-x, -y, -z'
'x-1/2, -y-1/2, z-1/2'

loop_
_atom_site_label
_atom_site_type_symbol
_atom_site_fract_x
_atom_site_fract_y
_atom_site_fract_z
_atom_site_U_iso_or_equiv
_atom_site_adp_type
_atom_site_occupancy
_atom_site_symmetry_multiplicity
_atom_site_calc_flag
_atom_site_refinement_flags
Zr Zr 0.422982(19) 0.232764(13) 0.218381(12) 0.01880(6) Uani 1 1 d .
Si1 Si 0.10797(6) 0.23346(4) 0.23994(4) 0.02354(13) Uani 1 1 d .
Si2 Si 0.51791(6) 0.09855(4) 0.36440(4) 0.02580(14) Uani 1 1 d .
Si3 Si 0.50301(6) 0.31892(4) 0.04800(4) 0.02349(14) Uani 1 1 d .
N1 N 0.25486(17) 0.26770(12) 0.26918(11) 0.0239(4) Uani 1 1 d .
N2 N 0.53878(17) 0.18526(12) 0.30704(11) 0.0239(4) Uani 1 1 d .
N3 N 0.48975(18) 0.32389(12) 0.14492(11) 0.0237(4) Uani 1 1 d .
N4 N 0.47968(18) 0.35478(12) 0.29608(11) 0.0254(4) Uani 1 1 d .
N5 N 0.27400(17) 0.16981(12) 0.14599(11) 0.0237(4) Uani 1 1 d .
N6 N 0.32654(18) 0.09511(12) 0.14614(10) 0.0230(4) Uani 1 1 d .
N7 N 0.44754(17) 0.10635(12) 0.15589(10) 0.0222(4) Uani 1 1 d .
C1 C 0.2660(2) 0.32508(16) 0.33437(14) 0.0306(5) Uani 1 1 d .
H1A H 0.2928 0.2926 0.3795 0.037 Uiso 1 1 calc R
H1B H 0.1840 0.3511 0.3435 0.037 Uiso 1 1 calc R
C2 C 0.6308(2) 0.24813(16) 0.33662(15) 0.0310(5) Uani 1 1 d .
H2A H 0.6889 0.2641 0.2973 0.037 Uiso 1 1 calc R
H2B H 0.6799 0.2239 0.3794 0.037 Uiso 1 1 calc R
C3 C 0.5017(2) 0.41321(15) 0.17079(14) 0.0303(5) Uani 1 1 d .
H3A H 0.4192 0.4413 0.1676 0.036 Uiso 1 1 calc R
H3B H 0.5587 0.4445 0.1384 0.036 Uiso 1 1 calc R
C4 C 0.3608(2) 0.39373(15) 0.31925(14) 0.0307(5) Uani 1 1 d .
H4A H 0.3277 0.4317 0.2792 0.037 Uiso 1 1 calc R
H4B H 0.3764 0.4280 0.3650 0.037 Uiso 1 1 calc R
C5 C 0.5583(2) 0.32561(16) 0.36166(14) 0.0310(5) Uani 1 1 d .
H5A H 0.5052 0.3107 0.4037 0.037 Uiso 1 1 calc R
H5B H 0.6166 0.3710 0.3784 0.037 Uiso 1 1 calc R
C6 C 0.5524(2) 0.41433(15) 0.25067(14) 0.0306(5) Uani 1 1 d .
H6A H 0.6413 0.3975 0.2524 0.037 Uiso 1 1 calc R
H6B H 0.5464 0.4723 0.2713 0.037 Uiso 1 1 calc R
C7 C -0.0032(3) 0.32231(17) 0.2192(2) 0.0471(8) Uani 1 1 d .
H7A H -0.0186 0.3533 0.2654 0.071 Uiso 1 1 calc R
H7B H -0.0820 0.2994 0.1985 0.071 Uiso 1 1 calc R
H7C H 0.0327 0.3608 0.1829 0.071 Uiso 1 1 calc R
C8 C 0.0295(3) 0.16172(18) 0.30710(15) 0.0361(6) Uani 1 1 d .
H8A H 0.0181 0.1917 0.3543 0.054 Uiso 1 1 calc R
H8B H 0.0813 0.1115 0.3164 0.054 Uiso 1 1 calc R
H8C H -0.0520 0.1445 0.2857 0.054 Uiso 1 1 calc R
C9 C 0.5082(3) 0.13200(19) 0.46501(14) 0.0404(7) Uani 1 1 d .
H9A H 0.4358 0.1691 0.4704 0.061 Uiso 1 1 calc R
H9B H 0.5843 0.1625 0.4805 0.061 Uiso 1 1 calc R
H9C H 0.4993 0.0818 0.4965 0.061 Uiso 1 1 calc R
C10 C 0.3667(2) 0.04539(16) 0.33795(15) 0.0322(6) Uani 1 1 d .
H10A H 0.3697 0.0240 0.2867 0.048 Uiso 1 1 calc R
H10B H 0.2983 0.0862 0.3412 0.048 Uiso 1 1 calc R
H10C H 0.3529 -0.0019 0.3722 0.048 Uiso 1 1 calc R
C11 C 0.6509(2) 0.02204(17) 0.35956(15) 0.0343(6) Uani 1 1 d .
H11A H 0.6579 0.0024 0.3080 0.051 Uiso 1 1 calc R
H11B H 0.6358 -0.0265 0.3922 0.051 Uiso 1 1 calc R
H11C H 0.7285 0.0502 0.3760 0.051 Uiso 1 1 calc R
C12 C 0.4627(3) 0.21348(16) 0.00668(14) 0.0361(6) Uani 1 1 d .
H12A H 0.3788 0.1971 0.0211 0.054 Uiso 1 1 calc R
H12B H 0.5231 0.1712 0.0252 0.054 Uiso 1 1 calc R
H12C H 0.4649 0.2168 -0.0479 0.054 Uiso 1 1 calc R
C13 C 0.3940(3) 0.39810(18) 0.00307(15) 0.0368(6) Uani 1 1 d .
H13A H 0.3077 0.3812 0.0111 0.055 Uiso 1 1 calc R
H13B H 0.4078 0.4006 -0.0507 0.055 Uiso 1 1 calc R
H13C H 0.4096 0.4540 0.0253 0.055 Uiso 1 1 calc R
C14 C 0.6665(2) 0.34353(18) 0.02274(15) 0.0347(6) Uani 1 1 d .
H14A H 0.7232 0.3011 0.0450 0.052 Uiso 1 1 calc R
H14B H 0.6897 0.3998 0.0417 0.052 Uiso 1 1 calc R
H14C H 0.6724 0.3426 -0.0318 0.052 Uiso 1 1 calc R
C15 C 0.1386(2) 0.17157(16) 0.15094(13) 0.0284(5) Uani 1 1 d .
H15A H 0.1048 0.1134 0.1541 0.034 Uiso 1 1 calc R
H15B H 0.0995 0.2001 0.1067 0.034 Uiso 1 1 calc R
C16 C 0.5194(2) 0.02777(14) 0.15423(14) 0.0280(5) Uani 1 1 d .
H16A H 0.4704 -0.0163 0.1269 0.034 Uiso 1 1 calc R
H16B H 0.5367 0.0075 0.2059 0.034 Uiso 1 1 calc R
C17 C 0.6407(2) 0.04250(14) 0.11619(13) 0.0252(5) Uani 1 1 d .
C18 C 0.7225(2) 0.10473(17) 0.14272(15) 0.0332(6) Uani 1 1 d .
H18A H 0.7036 0.1362 0.1861 0.040 Uiso 1 1 calc R
C19 C 0.8317(2) 0.12110(18) 0.10610(16) 0.0372(6) Uani 1 1 d .
H19A H 0.8863 0.1645 0.1242 0.045 Uiso 1 1 calc R
C20 C 0.8620(2) 0.07511(18) 0.04361(15) 0.0348(6) Uani 1 1 d .
H20A H 0.9373 0.0863 0.0191 0.042 Uiso 1 1 calc R
C21 C 0.7817(2) 0.01265(17) 0.01711(15) 0.0348(6) Uani 1 1 d .
H21A H 0.8021 -0.0196 -0.0255 0.042 Uiso 1 1 calc R
C22 C 0.6712(2) -0.00299(15) 0.05274(14) 0.0293(5) Uani 1 1 d .
H22A H 0.6158 -0.0453 0.0336 0.035 Uiso 1 1 calc R

loop_
_atom_site_aniso_label
_atom_site_aniso_U_11
_atom_site_aniso_U_22
_atom_site_aniso_U_33
_atom_site_aniso_U_23
_atom_site_aniso_U_13
_atom_site_aniso_U_12
Zr 0.01918(11) 0.01564(10) 0.02145(11) -0.00104(8) -0.00101(8) -0.00100(8)
Si1 0.0209(3) 0.0212(3) 0.0285(3) -0.0023(3) 0.0009(2) 0.0018(3)
Si2 0.0246(3) 0.0263(3) 0.0262(3) 0.0039(3) -0.0020(3) 0.0033(3)
Si3 0.0251(3) 0.0204(3) 0.0248(3) 0.0026(2) -0.0016(3) -0.0040(2)
N1 0.0233(9) 0.0223(9) 0.0261(10) -0.0055(8) 0.0000(8) 0.0009(8)
N2 0.0212(9) 0.0231(10) 0.0272(10) -0.0003(8) -0.0028(8) -0.0009(8)
N3 0.0281(10) 0.0168(9) 0.0261(10) -0.0004(7) -0.0013(8) -0.0041(8)
N4 0.0283(10) 0.0213(10) 0.0265(10) -0.0038(8) -0.0016(8) -0.0029(8)
N5 0.0204(9) 0.0253(10) 0.0254(10) -0.0030(8) 0.0008(8) -0.0008(8)
N6 0.0246(10) 0.0221(9) 0.0225(9) -0.0014(8) 0.0026(8) -0.0037(8)
N7 0.0219(9) 0.0192(9) 0.0255(10) -0.0020(7) -0.0004(8) -0.0014(7)
C1 0.0289(13) 0.0327(13) 0.0301(13) -0.0096(10) 0.0022(10) 0.0023(10)
C2 0.0267(12) 0.0307(13) 0.0351(14) -0.0012(10) -0.0061(10) -0.0035(10)
C3 0.0381(14) 0.0207(12) 0.0320(13) -0.0014(10) 0.0016(11) -0.0059(10)
C4 0.0346(14) 0.0247(12) 0.0326(13) -0.0094(10) -0.0015(11) 0.0022(10)
C5 0.0337(13) 0.0309(13) 0.0277(12) -0.0066(10) -0.0084(10) -0.0043(11)
C6 0.0363(14) 0.0206(12) 0.0345(13) -0.0051(10) -0.0021(11) -0.0082(10)
C7 0.0353(15) 0.0265(14) 0.079(2) -0.0067(14) -0.0124(15) 0.0060(12)
C8 0.0377(15) 0.0400(15) 0.0312(13) -0.0018(11) 0.0065(11) -0.0081(12)
C9 0.0440(16) 0.0495(17) 0.0278(13) 0.0032(12) 0.0018(12) 0.0049(13)
C10 0.0258(12) 0.0326(13) 0.0383(14) 0.0082(11) 0.0011(11) 0.0003(10)
C11 0.0298(13) 0.0315(14) 0.0408(15) 0.0005(11) -0.0086(11) 0.0074(11)
C12 0.0545(17) 0.0289(13) 0.0248(12) 0.0010(10) 0.0008(12) -0.0126(12)
C13 0.0342(14) 0.0390(15) 0.0368(14) 0.0083(12) -0.0052(11) 0.0027(12)
C14 0.0287(13) 0.0387(15) 0.0367(14) 0.0014(11) 0.0009(11) -0.0021(11)
C15 0.0214(11) 0.0358(14) 0.0277(12) -0.0032(10) -0.0011(9) -0.0021(10)
C16 0.0323(13) 0.0187(11) 0.0332(13) -0.0013(10) 0.0040(10) 0.0014(10)
C17 0.0263(12) 0.0205(11) 0.0286(12) -0.0007(9) -0.0025(9) 0.0061(9)
C18 0.0263(12) 0.0368(14) 0.0364(14) -0.0163(11) -0.0025(10) 0.0017(11)
C19 0.0210(12) 0.0408(15) 0.0495(16) -0.0133(13) -0.0022(11) -0.0027(11)
C20 0.0265(13) 0.0426(15) 0.0355(14) -0.0005(12) 0.0027(11) 0.0021(11)
C21 0.0371(15) 0.0380(15) 0.0295(13) -0.0083(11) 0.0035(11) 0.0048(12)
C22 0.0333(13) 0.0237(12) 0.0306(13) -0.0058(10) -0.0030(10) -0.0006(10)

loop_
_atom_type_symbol
_atom_type_description
_atom_type_scat_dispersion_real
_atom_type_scat_dispersion_imag
_atom_type_scat_source
C C 0.0033 0.0016 'International Tables Vol C Tables 4.2.6.8 and 6.1.1.4'
H H 0.0000 0.0000 'International Tables Vol C Tables 4.2.6.8 and 6.1.1.4'
N N 0.0061 0.0033 'International Tables Vol C Tables 4.2.6.8 and 6.1.1.4'
Si Si 0.0817 0.0704 'International Tables Vol C Tables 4.2.6.8 and 6.1.1.4'
Zr Zr -2.9673 0.5597 'International Tables Vol C Tables 4.2.6.8 and 6.1.1.4'

loop_
_geom_angle_atom_site_label_1
_geom_angle_atom_site_label_2
_geom_angle_atom_site_label_3
_geom_angle
N3 Zr N2 120.64(8)
N3 Zr N1 113.97(8)
N2 Zr N1 104.81(8)
N3 Zr N5 101.21(7)
N2 Zr N5 131.26(7)
N1 Zr N5 76.40(7)
N3 Zr N7 104.03(7)
N2 Zr N7 88.98(7)
N1 Zr N7 123.12(7)
N5 Zr N7 55.29(7)
N3 Zr N4 74.40(7)
N2 Zr N4 74.08(7)
N1 Zr N4 75.43(7)
N5 Zr N4 146.45(7)
N7 Zr N4 158.22(7)
N3 Zr N6 112.63(7)
N2 Zr N6 106.02(7)
N1 Zr N6 95.58(7)
N5 Zr N6 28.63(6)
N7 Zr N6 28.94(6)
N4 Zr N6 170.54(6)
N1 Si1 C7 113.14(12)
N1 Si1 C8 114.92(11)
C7 Si1 C8 106.39(14)
N1 Si1 C15 103.28(10)
C7 Si1 C15 110.32(13)
C8 Si1 C15 108.73(12)
N2 Si2 C10 109.56(10)
N2 Si2 C11 111.55(11)
C10 Si2 C11 110.69(12)
N2 Si2 C9 110.99(12)
C10 Si2 C9 106.81(13)
C11 Si2 C9 107.12(13)
N3 Si3 C12 114.03(10)
N3 Si3 C14 110.03(11)
C12 Si3 C14 107.20(13)
N3 Si3 C13 108.88(11)
C12 Si3 C13 107.08(13)
C14 Si3 C13 109.51(13)
C1 N1 Si1 118.45(15)
C1 N1 Zr 116.90(14)
Si1 N1 Zr 124.65(10)
C2 N2 Si2 114.63(16)
C2 N2 Zr 113.24(15)
Si2 N2 Zr 129.79(10)
C3 N3 Si3 110.00(15)
C3 N3 Zr 118.93(15)
Si3 N3 Zr 129.40(10)
C6 N4 C4 111.34(19)
C6 N4 C5 109.45(19)
C4 N4 C5 111.95(19)
C6 N4 Zr 108.27(14)
C4 N4 Zr 106.68(14)
C5 N4 Zr 109.03(14)
N6 N5 C15 116.58(19)
N6 N5 Zr 95.76(13)
C15 N5 Zr 130.08(15)
N5 N6 N7 107.57(17)
N5 N6 Zr 55.60(11)
N7 N6 Zr 58.12(10)
N6 N7 C16 113.66(18)
N6 N7 Zr 92.93(12)
C16 N7 Zr 144.48(15)
N1 C1 C4 109.4(2)
N1 C1 H1A 109.8
C4 C1 H1A 109.8
N1 C1 H1B 109.8
C4 C1 H1B 109.8
H1A C1 H1B 108.2
N2 C2 C5 107.60(19)
N2 C2 H2A 110.2
C5 C2 H2A 110.2
N2 C2 H2B 110.2
C5 C2 H2B 110.2
H2A C2 H2B 108.5
N3 C3 C6 109.22(19)
N3 C3 H3A 109.8
C6 C3 H3A 109.8
N3 C3 H3B 109.8
C6 C3 H3B 109.8
H3A C3 H3B 108.3
N4 C4 C1 109.97(19)
N4 C4 H4A 109.7
C1 C4 H4A 109.7
N4 C4 H4B 109.7
C1 C4 H4B 109.7
H4A C4 H4B 108.2
N4 C5 C2 107.21(19)
N4 C5 H5A 110.3
C2 C5 H5A 110.3
N4 C5 H5B 110.3
C2 C5 H5B 110.3
H5A C5 H5B 108.5
N4 C6 C3 109.46(19)
N4 C6 H6A 109.8
C3 C6 H6A 109.8
N4 C6 H6B 109.8
C3 C6 H6B 109.8
H6A C6 H6B 108.2
Si1 C7 H7A 109.5
Si1 C7 H7B 109.5
H7A C7 H7B 109.5
Si1 C7 H7C 109.5
H7A C7 H7C 109.5
H7B C7 H7C 109.5
Si1 C8 H8A 109.5
Si1 C8 H8B 109.5
H8A C8 H8B 109.5
Si1 C8 H8C 109.5
H8A C8 H8C 109.5
H8B C8 H8C 109.5
Si2 C9 H9A 109.5
Si2 C9 H9B 109.5
H9A C9 H9B 109.5
Si2 C9 H9C 109.5
H9A C9 H9C 109.5
H9B C9 H9C 109.5
Si2 C10 H10A 109.5
Si2 C10 H10B 109.5
H10A C10 H10B 109.5
Si2 C10 H10C 109.5
H10A C10 H10C 109.5
H10B C10 H10C 109.5
Si2 C11 H11A 109.5
Si2 C11 H11B 109.5
H11A C11 H11B 109.5
Si2 C11 H11C 109.5
H11A C11 H11C 109.5
H11B C11 H11C 109.5
Si3 C12 H12A 109.5
Si3 C12 H12B 109.5
H12A C12 H12B 109.5
Si3 C12 H12C 109.5
H12A C12 H12C 109.5
H12B C12 H12C 109.5
Si3 C13 H13A 109.5
Si3 C13 H13B 109.5
H13A C13 H13B 109.5
Si3 C13 H13C 109.5
H13A C13 H13C 109.5
H13B C13 H13C 109.5
Si3 C14 H14A 109.5
Si3 C14 H14B 109.5
H14A C14 H14B 109.5
Si3 C14 H14C 109.5
H14A C14 H14C 109.5
H14B C14 H14C 109.5
N5 C15 Si1 105.26(15)
N5 C15 H15A 110.7
Si1 C15 H15A 110.7
N5 C15 H15B 110.7
Si1 C15 H15B 110.7
H15A C15 H15B 108.8
N7 C16 C17 110.03(19)
N7 C16 H16A 109.7
C17 C16 H16A 109.7
N7 C16 H16B 109.7
C17 C16 H16B 109.7
H16A C16 H16B 108.2
C18 C17 C22 118.6(2)
C18 C17 C16 120.0(2)
C22 C17 C16 121.4(2)
C19 C18 C17 120.3(2)
C19 C18 H18A 119.9
C17 C18 H18A 119.9
C20 C19 C18 120.8(2)
C20 C19 H19A 119.6
C18 C19 H19A 119.6
C21 C20 C19 119.3(2)
C21 C20 H20A 120.3
C19 C20 H20A 120.3
C20 C21 C22 120.1(2)
C20 C21 H21A 120.0
C22 C21 H21A 120.0
C21 C22 C17 120.9(2)
C21 C22 H22A 119.6
C17 C22 H22A 119.6

loop_
_geom_bond_atom_site_label_1
_geom_bond_atom_site_label_2
_geom_bond_distance
Zr N3 2.0936(19)
Zr N2 2.1161(19)
Zr N1 2.1228(19)
Zr N5 2.2514(19)
Zr N7 2.3084(19)
Zr N4 2.4403(19)
Zr N6 2.7147(19)
Si1 N1 1.729(2)
Si1 C7 1.870(3)
Si1 C8 1.874(3)
Si1 C15 1.908(2)
Si2 N2 1.731(2)
Si2 C10 1.872(3)
Si2 C11 1.874(3)
Si2 C9 1.883(3)
Si3 N3 1.747(2)
Si3 C12 1.867(3)
Si3 C14 1.869(3)
Si3 C13 1.873(3)
N1 C1 1.479(3)
N2 C2 1.484(3)
N3 C3 1.489(3)
N4 C6 1.483(3)
N4 C4 1.488(3)
N4 C5 1.493(3)
N5 N6 1.307(3)
N5 C15 1.459(3)
N6 N7 1.316(3)
N7 C16 1.462(3)
C1 C4 1.518(4)
C1 H1A 0.9900
C1 H1B 0.9900
C2 C5 1.526(4)
C2 H2A 0.9900
C2 H2B 0.9900
C3 C6 1.511(3)
C3 H3A 0.9900
C3 H3B 0.9900
C4 H4A 0.9900
C4 H4B 0.9900
C5 H5A 0.9900
C5 H5B 0.9900
C6 H6A 0.9900
C6 H6B 0.9900
C7 H7A 0.9800
C7 H7B 0.9800
C7 H7C 0.9800
C8 H8A 0.9800
C8 H8B 0.9800
C8 H8C 0.9800
C9 H9A 0.9800
C9 H9B 0.9800
C9 H9C 0.9800
C10 H10A 0.9800
C10 H10B 0.9800
C10 H10C 0.9800
C11 H11A 0.9800
C11 H11B 0.9800
C11 H11C 0.9800
C12 H12A 0.9800
C12 H12B 0.9800
C12 H12C 0.9800
C13 H13A 0.9800
C13 H13B 0.9800
C13 H13C 0.9800
C14 H14A 0.9800
C14 H14B 0.9800
C14 H14C 0.9800
C15 H15A 0.9900
C15 H15B 0.9900
C16 C17 1.509(3)
C16 H16A 0.9900
C16 H16B 0.9900
C17 C18 1.390(3)
C17 C22 1.393(3)
C18 C19 1.388(4)
C18 H18A 0.9500
C19 C20 1.383(4)
C19 H19A 0.9500
C20 C21 1.382(4)
C20 H20A 0.9500
C21 C22 1.389(4)
C21 H21A 0.9500
C22 H22A 0.9500

loop_
_geom_torsion_atom_site_label_1
_geom_torsion_atom_site_label_2
_geom_torsion_atom_site_label_3
_geom_torsion_atom_site_label_4
_geom_torsion
C7 Si1 N1 C1 55.4(2)
C8 Si1 N1 C1 -67.0(2)
C15 Si1 N1 C1 174.72(18)
C7 Si1 N1 Zr -124.89(16)
C8 Si1 N1 Zr 112.64(14)
C15 Si1 N1 Zr -5.62(15)
N3 Zr N1 C1 -80.89(18)
N2 Zr N1 C1 53.09(18)
N5 Zr N1 C1 -177.28(18)
N7 Zr N1 C1 151.75(16)
N4 Zr N1 C1 -15.70(16)
N6 Zr N1 C1 161.31(17)
N3 Zr N1 Si1 99.44(13)
N2 Zr N1 Si1 -126.59(12)
N5 Zr N1 Si1 3.05(12)
N7 Zr N1 Si1 -27.93(16)
N4 Zr N1 Si1 164.63(14)
N6 Zr N1 Si1 -18.37(13)
C10 Si2 N2 C2 160.94(17)
C11 Si2 N2 C2 -76.14(19)
C9 Si2 N2 C2 43.2(2)
C10 Si2 N2 Zr -0.25(18)
C11 Si2 N2 Zr 122.66(14)
C9 Si2 N2 Zr -117.97(15)
N3 Zr N2 C2 31.30(19)
N1 Zr N2 C2 -98.86(16)
N5 Zr N2 C2 176.40(14)
N7 Zr N2 C2 137.04(16)
N4 Zr N2 C2 -29.10(15)
N6 Zr N2 C2 160.74(15)
N3 Zr N2 Si2 -167.30(12)
N1 Zr N2 Si2 62.54(15)
N5 Zr N2 Si2 -22.20(18)
N7 Zr N2 Si2 -61.55(14)
N4 Zr N2 Si2 132.30(15)
N6 Zr N2 Si2 -37.86(15)
C12 Si3 N3 C3 -170.08(17)
C14 Si3 N3 C3 69.45(19)
C13 Si3 N3 C3 -50.58(19)
C12 Si3 N3 Zr -5.23(19)
C14 Si3 N3 Zr -125.70(15)
C13 Si3 N3 Zr 114.27(15)
N2 Zr N3 C3 -75.76(18)
N1 Zr N3 C3 50.28(18)
N5 Zr N3 C3 130.24(17)
N7 Zr N3 C3 -173.05(16)
N4 Zr N3 C3 -15.53(16)
N6 Zr N3 C3 157.77(16)
N2 Zr N3 Si3 120.53(13)
N1 Zr N3 Si3 -113.43(13)
N5 Zr N3 Si3 -33.46(15)
N7 Zr N3 Si3 23.25(15)
N4 Zr N3 Si3 -179.23(15)
N6 Zr N3 Si3 -5.94(16)
N3 Zr N4 C6 -11.96(15)
N2 Zr N4 C6 117.08(16)
N1 Zr N4 C6 -132.51(16)
N5 Zr N4 C6 -98.76(18)
N7 Zr N4 C6 76.9(2)
N6 Zr N4 C6 -151.0(3)
N3 Zr N4 C4 107.97(16)
N2 Zr N4 C4 -122.99(16)
N1 Zr N4 C4 -12.58(15)
N5 Zr N4 C4 21.2(2)
N7 Zr N4 C4 -163.19(17)
N6 Zr N4 C4 -31.0(5)
N3 Zr N4 C5 -130.96(16)
N2 Zr N4 C5 -1.92(15)
N1 Zr N4 C5 108.49(16)
N5 Zr N4 C5 142.24(15)
N7 Zr N4 C5 -42.1(3)
N6 Zr N4 C5 90.0(4)
N3 Zr N5 N6 117.10(13)
N2 Zr N5 N6 -32.78(17)
N1 Zr N5 N6 -130.69(14)
N7 Zr N5 N6 17.69(11)
N4 Zr N5 N6 -164.27(12)
N3 Zr N5 C15 -110.6(2)
N2 Zr N5 C15 99.5(2)
N1 Zr N5 C15 1.59(19)
N7 Zr N5 C15 150.0(2)
N4 Zr N5 C15 -32.0(3)
N6 Zr N5 C15 132.3(3)
C15 N5 N6 N7 -168.10(18)
Zr N5 N6 N7 -27.37(17)
C15 N5 N6 Zr -140.7(2)
N3 Zr N6 N5 -71.10(14)
N2 Zr N6 N5 154.95(13)
N1 Zr N6 N5 47.78(14)
N7 Zr N6 N5 -148.9(2)
N4 Zr N6 N5 65.7(4)
N3 Zr N6 N7 77.83(14)
N2 Zr N6 N7 -56.12(14)
N1 Zr N6 N7 -163.30(13)
N5 Zr N6 N7 148.9(2)
N4 Zr N6 N7 -145.4(4)
N5 N6 N7 C16 -177.65(18)
Zr N6 N7 C16 155.8(2)
N5 N6 N7 Zr 26.53(16)
N3 Zr N7 N6 -111.56(13)
N2 Zr N7 N6 127.05(13)
N1 Zr N7 N6 19.97(15)
N5 Zr N7 N6 -17.51(12)
N4 Zr N7 N6 165.42(16)
N3 Zr N7 C16 108.7(3)
N2 Zr N7 C16 -12.7(3)
N1 Zr N7 C16 -119.8(2)
N5 Zr N7 C16 -157.3(3)
N4 Zr N7 C16 25.7(4)
N6 Zr N7 C16 -139.8(3)
Si1 N1 C1 C4 -138.48(18)
Zr N1 C1 C4 41.8(2)
Si2 N2 C2 C5 -107.18(19)
Zr N2 C2 C5 57.2(2)
Si3 N3 C3 C6 -152.59(17)
Zr N3 C3 C6 40.7(3)
C6 N4 C4 C1 155.4(2)
C5 N4 C4 C1 -81.8(2)
Zr N4 C4 C1 37.4(2)
N1 C1 C4 N4 -52.3(3)
C6 N4 C5 C2 -87.8(2)
C4 N4 C5 C2 148.3(2)
Zr N4 C5 C2 30.5(2)
N2 C2 C5 N4 -55.7(3)
C4 N4 C6 C3 -81.2(2)
C5 N4 C6 C3 154.5(2)
Zr N4 C6 C3 35.8(2)
N3 C3 C6 N4 -49.3(3)
N6 N5 C15 Si1 119.92(18)
Zr N5 C15 Si1 -4.7(2)
N1 Si1 C15 N5 5.47(18)
C7 Si1 C15 N5 126.67(17)
C8 Si1 C15 N5 -117.02(17)
N6 N7 C16 C17 143.0(2)
Zr N7 C16 C17 -81.8(3)
N7 C16 C17 C18 56.3(3)
N7 C16 C17 C22 -121.3(2)
C22 C17 C18 C19 0.4(4)
C16 C17 C18 C19 -177.2(2)
C17 C18 C19 C20 -1.1(4)
C18 C19 C20 C21 0.6(4)
C19 C20 C21 C22 0.5(4)
C20 C21 C22 C17 -1.2(4)
C18 C17 C22 C21 0.7(4)
C16 C17 C22 C21 178.3(2)
